data_4130285
loop_
_publ_author_name
'Suzuki, Mitsuharu'
'Kotyk, Juliet F Khosrowabadi'
'Khan, Saeed I.'
'Rubin, Yves'

_publ_section_title
;
 Directing the Crystallization of Dehydro[24]annulenes into Supramolecular
 Nanotubular Scaffolds.
;
_journal_issue 18
_journal_name_full 'Journal of the American Chemical Society'
_journal_page_first 5939
_journal_page_last 5956
_journal_paper_doi 10.1021/jacs.6b01939
_journal_volume 138
_journal_year 2016
_chemical_formula_moiety 'C28 H16 O4, C H2 Cl2'
_chemical_formula_sum 'C29 H18 Cl2 O4'
_chemical_formula_weight 501.33
_space_group_IT_number 2
_space_group_name_Hall '-P 1'
_space_group_name_H-M_alt 'P -1'
_symmetry_cell_setting triclinic
_symmetry_space_group_name_Hall '-P 1'
_symmetry_space_group_name_H-M 'P -1'
_atom_sites_solution_hydrogens geom
_atom_sites_solution_primary direct
_atom_sites_solution_secondary difmap
_audit_creation_method SHELXL-97
_cell_angle_alpha 96.247(4)
_cell_angle_beta 90.085(4)
_cell_angle_gamma 100.706(4)
_cell_formula_units_Z 1
_cell_length_a 7.127(2)
_cell_length_b 7.465(2)
_cell_length_c 11.374(4)
_cell_measurement_reflns_used 4295
_cell_measurement_temperature 100(2)
_cell_measurement_theta_max 29.15
_cell_measurement_theta_min 3.95
_cell_volume 590.9(3)
_computing_cell_refinement 'Bruker SAINT'
_computing_data_collection 'Bruker APEX2'
_computing_data_reduction 'Bruker SAINT'
_computing_molecular_graphics 'Bruker SHELXTL'
_computing_publication_material 'Bruker SHELXTL'
_computing_structure_refinement 'SHELXL-97 (Sheldrick, 1997)'
_computing_structure_solution 'SHELXS-97 (Sheldrick, 1990)'
_diffrn_ambient_temperature 100(2)
_diffrn_measured_fraction_theta_full 0.981
_diffrn_measured_fraction_theta_max 0.968
_diffrn_measurement_device_type 'Bruker APEX-II CCD'
_diffrn_measurement_method '\f and \w scans'
_diffrn_radiation_monochromator graphite
_diffrn_radiation_source 'fine-focus sealed tube'
_diffrn_radiation_type MoK\a
_diffrn_radiation_wavelength 0.71073
_diffrn_reflns_av_R_equivalents 0.0170
_diffrn_reflns_av_sigmaI/netI 0.0197
_diffrn_reflns_limit_h_max 9
_diffrn_reflns_limit_h_min -9
_diffrn_reflns_limit_k_max 10
_diffrn_reflns_limit_k_min -10
_diffrn_reflns_limit_l_max 15
_diffrn_reflns_limit_l_min -15
_diffrn_reflns_number 7885
_diffrn_reflns_theta_full 27.75
_diffrn_reflns_theta_max 29.21
_diffrn_reflns_theta_min 3.95
_exptl_absorpt_coefficient_mu 0.310
_exptl_absorpt_correction_T_max 0.9697
_exptl_absorpt_correction_T_min 0.9132
_exptl_absorpt_correction_type multi-scan
_exptl_absorpt_process_details 'Sadabs (Bruker)'
_exptl_crystal_colour red
_exptl_crystal_density_diffrn 1.409
_exptl_crystal_density_method 'not measured'
_exptl_crystal_description plate
_exptl_crystal_F_000 258
_exptl_crystal_size_max 0.25
_exptl_crystal_size_mid 0.15
_exptl_crystal_size_min 0.10
_refine_diff_density_max 0.818
_refine_diff_density_min -0.569
_refine_diff_density_rms 0.061
_refine_ls_extinction_method none
_refine_ls_goodness_of_fit_ref 1.044
_refine_ls_hydrogen_treatment mixed
_refine_ls_matrix_type full
_refine_ls_number_parameters 182
_refine_ls_number_reflns 3103
_refine_ls_number_restraints 0
_refine_ls_restrained_S_all 1.044
_refine_ls_R_factor_all 0.0518
_refine_ls_R_factor_gt 0.0466
_refine_ls_shift/su_max 0.000
_refine_ls_shift/su_mean 0.000
_refine_ls_structure_factor_coef Fsqd
_refine_ls_weighting_details 'calc w=1/[\s^2^(Fo^2^)+(0.0582P)^2^+0.4669P] where P=(Fo^2^+2Fc^2^)/3'
_refine_ls_weighting_scheme calc
_refine_ls_wR_factor_gt 0.1224
_refine_ls_wR_factor_ref 0.1268
_reflns_number_gt 2760
_reflns_number_total 3103
_reflns_threshold_expression >2sigma(I)
_cod_data_source_file ja6b01939_si_002.cif
_cod_data_source_block 1a-I
_cod_depositor_comments
;
The following automatic conversions were performed:

data item '_symmetry_cell_setting' value 'Triclinic' was changed to
'triclinic' in accordance with the
/home/saulius/struct/COD-crude-data/automatic-downloads/DataCite-retrospective/ACS/depositions/lib/dictionaries/cif_core.dic
dictionary named 'cif_core.dic' version 2.4.2 last updated on
2011-04-26.

Automatic conversion script
Id: cif_fix_values 6909 2019-04-08 15:41:33Z antanas 
;
_cod_original_sg_symbol_H-M P-1
_cod_database_code 4130285

loop_
_symmetry_equiv_pos_as_xyz
'x, y, z'
'-x, -y, -z'

loop_
_atom_site_label
_atom_site_type_symbol
_atom_site_fract_x
_atom_site_fract_y
_atom_site_fract_z
_atom_site_U_iso_or_equiv
_atom_site_adp_type
_atom_site_occupancy
_atom_site_symmetry_multiplicity
_atom_site_calc_flag
_atom_site_refinement_flags
_atom_site_disorder_assembly
_atom_site_disorder_group
O1 O -0.74683(13) -0.01897(13) 0.90880(8) 0.0158(2) Uani 1 1 d . . .
H1 H -0.7706 0.0720 0.9524 0.024 Uiso 1 1 calc R . .
O2 O 0.87633(13) 0.78606(14) 0.91734(8) 0.0168(2) Uani 1 1 d . . .
H2 H 0.9951 0.8196 0.9266 0.025 Uiso 1 1 calc R . .
C1 C -0.52173(19) 0.26932(18) 0.44359(12) 0.0164(3) Uani 1 1 d . . .
C2 C -0.50201(19) 0.23401(18) 0.55806(12) 0.0165(3) Uani 1 1 d . . .
C3 C -0.49563(18) 0.19753(17) 0.65876(11) 0.0144(3) Uani 1 1 d . . .
C4 C -0.52058(17) 0.13914(17) 0.77371(11) 0.0124(2) Uani 1 1 d . . .
C5 C -0.38328(17) 0.17688(17) 0.86004(11) 0.0133(2) Uani 1 1 d . . .
H5 H -0.409(3) 0.134(2) 0.9367(16) 0.017(4) Uiso 1 1 d . . .
C6 C -0.19701(18) 0.27896(18) 0.84853(11) 0.0146(3) Uani 1 1 d . . .
C7 C -0.03500(19) 0.36344(18) 0.84778(12) 0.0161(3) Uani 1 1 d . . .
C8 C 0.14954(19) 0.45652(18) 0.84747(12) 0.0158(3) Uani 1 1 d . . .
C9 C 0.31491(19) 0.53342(18) 0.84718(11) 0.0150(3) Uani 1 1 d . . .
C10 C 0.51019(18) 0.61679(17) 0.85949(11) 0.0137(2) Uani 1 1 d . . .
H10 H 0.565(3) 0.613(2) 0.9363(17) 0.019(4) Uiso 1 1 d . . .
C11 C 0.61801(17) 0.69501(17) 0.77388(11) 0.0124(2) Uani 1 1 d . . .
C12 C 0.55039(18) 0.70497(18) 0.65754(12) 0.0148(3) Uani 1 1 d . . .
C13 C 0.82568(18) 0.78024(18) 0.79582(11) 0.0143(2) Uani 1 1 d . . .
H13A H 0.9060 0.7077 0.7469 0.017 Uiso 1 1 calc R . .
H13B H 0.8496 0.9063 0.7724 0.017 Uiso 1 1 calc R . .
C14 C -0.71695(17) 0.02761(18) 0.79164(11) 0.0136(2) Uani 1 1 d . . .
H14A H -0.8146 0.0983 0.7712 0.016 Uiso 1 1 calc R . .
H14B H -0.7353 -0.0867 0.7365 0.016 Uiso 1 1 calc R . .
C15 C -0.0217(6) 0.6409(7) 0.4452(4) 0.0434(9) Uani 0.50 1 d P A 1
H15A H 0.0574 0.6212 0.3753 0.052 Uiso 0.50 1 calc PR A 1
H15B H -0.1572 0.6074 0.4186 0.052 Uiso 0.50 1 calc PR A 1
Cl1 Cl 0.02648(15) 0.8723(2) 0.49722(10) 0.0539(3) Uani 0.50 1 d P . 1
Cl2 Cl 0.01944(19) 0.4930(2) 0.54660(10) 0.0577(3) Uani 0.50 1 d P . 1

loop_
_atom_site_aniso_label
_atom_site_aniso_U_11
_atom_site_aniso_U_22
_atom_site_aniso_U_33
_atom_site_aniso_U_23
_atom_site_aniso_U_13
_atom_site_aniso_U_12
O1 0.0138(4) 0.0197(5) 0.0127(4) 0.0030(3) 0.0013(3) -0.0007(4)
O2 0.0107(4) 0.0243(5) 0.0130(5) 0.0018(4) -0.0025(3) -0.0026(4)
C1 0.0161(6) 0.0160(6) 0.0165(6) 0.0025(5) -0.0009(5) 0.0007(5)
C2 0.0155(6) 0.0168(6) 0.0163(6) 0.0024(5) -0.0016(5) 0.0001(5)
C3 0.0116(5) 0.0156(6) 0.0151(6) 0.0021(4) -0.0019(4) 0.0000(4)
C4 0.0111(5) 0.0132(5) 0.0126(6) 0.0024(4) 0.0002(4) 0.0014(4)
C5 0.0110(5) 0.0152(6) 0.0134(6) 0.0031(4) 0.0000(4) 0.0010(4)
C6 0.0133(6) 0.0162(6) 0.0142(6) 0.0025(4) -0.0016(4) 0.0019(5)
C7 0.0146(6) 0.0162(6) 0.0174(6) 0.0022(5) -0.0010(5) 0.0024(5)
C8 0.0149(6) 0.0157(6) 0.0164(6) 0.0027(4) -0.0013(5) 0.0013(5)
C9 0.0143(6) 0.0163(6) 0.0139(6) 0.0031(4) -0.0009(4) 0.0006(4)
C10 0.0118(5) 0.0156(6) 0.0127(6) 0.0026(4) -0.0016(4) -0.0005(4)
C11 0.0118(5) 0.0129(5) 0.0121(6) 0.0016(4) -0.0013(4) 0.0008(4)
C12 0.0136(5) 0.0150(6) 0.0150(6) 0.0025(4) 0.0000(4) 0.0002(4)
C13 0.0114(5) 0.0168(6) 0.0134(6) 0.0031(4) -0.0002(4) -0.0014(4)
C14 0.0098(5) 0.0178(6) 0.0124(6) 0.0026(4) -0.0010(4) -0.0003(4)
C15 0.039(2) 0.054(3) 0.036(2) 0.0019(18) -0.0060(16) 0.0063(19)
Cl1 0.0338(5) 0.0851(9) 0.0378(5) 0.0092(5) 0.0000(4) -0.0029(5)
Cl2 0.0592(7) 0.0836(10) 0.0330(5) 0.0038(5) 0.0017(5) 0.0215(7)

loop_
_atom_type_symbol
_atom_type_description
_atom_type_scat_dispersion_real
_atom_type_scat_dispersion_imag
_atom_type_scat_source
C C 0.0033 0.0016 'International Tables Vol C Tables 4.2.6.8 and 6.1.1.4'
H H 0.0000 0.0000 'International Tables Vol C Tables 4.2.6.8 and 6.1.1.4'
O O 0.0106 0.0060 'International Tables Vol C Tables 4.2.6.8 and 6.1.1.4'
Cl Cl 0.1484 0.1585 'International Tables Vol C Tables 4.2.6.8 and 6.1.1.4'

loop_
_geom_angle_atom_site_label_1
_geom_angle_atom_site_label_2
_geom_angle_atom_site_label_3
_geom_angle
_geom_angle_site_symmetry_1
_geom_angle_site_symmetry_3
C14 O1 H1 109.5 . .
C13 O2 H2 109.5 . .
C12 C1 C2 176.07(14) 2_566 .
C3 C2 C1 176.15(14) . .
C2 C3 C4 170.33(13) . .
C5 C4 C3 124.06(12) . .
C5 C4 C14 122.21(11) . .
C3 C4 C14 113.73(11) . .
C4 C5 C6 124.90(12) . .
C4 C5 H5 120.2(11) . .
C6 C5 H5 114.9(11) . .
C7 C6 C5 174.79(14) . .
C6 C7 C8 179.01(14) . .
C9 C8 C7 177.83(14) . .
C8 C9 C10 173.59(14) . .
C11 C10 C9 125.55(12) . .
C11 C10 H10 120.5(11) . .
C9 C10 H10 114.0(11) . .
C10 C11 C12 124.64(12) . .
C10 C11 C13 121.50(11) . .
C12 C11 C13 113.86(11) . .
C1 C12 C11 169.36(14) 2_566 .
O2 C13 C11 110.54(10) . .
O2 C13 H13A 109.5 . .
C11 C13 H13A 109.5 . .
O2 C13 H13B 109.5 . .
C11 C13 H13B 109.5 . .
H13A C13 H13B 108.1 . .
O1 C14 C4 113.76(10) . .
O1 C14 H14A 108.8 . .
C4 C14 H14A 108.8 . .
O1 C14 H14B 108.8 . .
C4 C14 H14B 108.8 . .
H14A C14 H14B 107.7 . .
Cl1 C15 Cl2 115.4(2) . .
Cl1 C15 H15A 108.4 . .
Cl2 C15 H15A 108.4 . .
Cl1 C15 H15B 108.4 . .
Cl2 C15 H15B 108.4 . .
H15A C15 H15B 107.5 . .
C15 Cl1 Cl1 151.82(17) . 2_576
C15 Cl2 Cl2 109.3(3) 2_566 2_566
C15 Cl2 C15 142.8(2) 2_566 .
Cl2 Cl2 C15 33.47(18) 2_566 .

loop_
_geom_bond_atom_site_label_1
_geom_bond_atom_site_label_2
_geom_bond_distance
_geom_bond_site_symmetry_2
O1 C14 1.4199(15) .
O1 H1 0.8400 .
O2 C13 1.4221(16) .
O2 H2 0.8400 .
C1 C12 1.2097(19) 2_566
C1 C2 1.3684(19) .
C2 C3 1.2085(19) .
C3 C4 1.4237(18) .
C4 C5 1.3549(17) .
C4 C14 1.5161(17) .
C5 C6 1.4166(18) .
C5 H5 0.968(18) .
C6 C7 1.2090(19) .
C7 C8 1.3688(19) .
C8 C9 1.2115(19) .
C9 C10 1.4152(18) .
C10 C11 1.3560(18) .
C10 H10 0.962(19) .
C11 C12 1.4219(18) .
C11 C13 1.5074(18) .
C12 C1 1.2097(19) 2_566
C13 H13A 0.9900 .
C13 H13B 0.9900 .
C14 H14A 0.9900 .
C14 H14B 0.9900 .
C15 Cl1 1.735(5) .
C15 Cl2 1.741(5) .
C15 H15A 0.9900 .
C15 H15B 0.9900 .
Cl1 Cl1 2.005(3) 2_576
Cl2 C15 1.017(5) 2_566
Cl2 Cl2 1.116(2) 2_566

loop_
_geom_torsion_atom_site_label_1
_geom_torsion_atom_site_label_2
_geom_torsion_atom_site_label_3
_geom_torsion_atom_site_label_4
_geom_torsion
_geom_torsion_site_symmetry_4
C3 C4 C5 C6 0.0(2) .
C14 C4 C5 C6 179.52(12) .
C9 C10 C11 C12 -0.1(2) .
C9 C10 C11 C13 -179.90(12) .
C10 C11 C12 C1 173.8(7) 2_566
C13 C11 C12 C1 -6.3(8) 2_566
C10 C11 C13 O2 -7.57(17) .
C12 C11 C13 O2 172.58(10) .
C5 C4 C14 O1 4.94(17) .
C3 C4 C14 O1 -175.53(11) .
Cl2 C15 Cl1 Cl1 -146.0(2) 2_576
Cl1 C15 Cl2 C15 -173.9(5) 2_566
Cl1 C15 Cl2 Cl2 -173.9(5) 2_566
